data_1524091
loop_
_publ_author_name
'Bombik, A.'
'Lesniewska, B.'
'Oles, A.'

_publ_section_title
;
 Atomic and magnetic structure of Ho V O3
;
_journal_name_full 'Physica Status Solidi, Sectio A: Applied Research'
_journal_page_first 17
_journal_page_last 20
_journal_volume 50
_journal_year 1978
_chemical_formula_sum 'Ho O3 V'
_chemical_name_systematic 'Ho V O3'
_space_group_IT_number 62
_symmetry_space_group_name_Hall '-P 2ac 2n'
_symmetry_space_group_name_H-M 'P n m a'
_cell_angle_alpha 90
_cell_angle_beta 90
_cell_angle_gamma 90
_cell_formula_units_Z 4
_cell_length_a 5.6137
_cell_length_b 7.6259
_cell_length_c 5.3032
_cell_volume 227.027
_citation_journal_id_ASTM PSSABA
_cod_data_source_file Bombik_PSSABA_1978_212.cif
_cod_data_source_block Ho1O3V1
_cod_original_cell_volume 227.0274
_cod_original_formula_sum 'Ho1 O3 V1'
_cod_database_code 1524091

loop_
_symmetry_equiv_pos_as_xyz
x,y,z
-x+1/2,-y,z+1/2
x+1/2,-y+1/2,-z+1/2
-x,y+1/2,-z
-x,-y,-z
x-1/2,y,-z-1/2
-x-1/2,y-1/2,z-1/2
x,-y-1/2,z

loop_
_atom_site_label
_atom_site_type_symbol
_atom_site_fract_x
_atom_site_fract_y
_atom_site_fract_z
_atom_site_occupancy
_atom_site_U_iso_or_equiv
O2 O-2 0.302 0.051 0.182 1 0.0
Ho1 Ho+3 0.574 0.25 0.021 1 0.0
V1 V+3 0 0 0 1 0.0
O1 O-2 -0.03 0.25 -0.104 1 0.0
